data_1550930
loop_
_publ_author_name
'Rei\&s, Fabian'
'Rei\&s, Melanie'
'Bresien, Jonas'
'Spannenberg, Anke'
'Jiao, Haijun'
'Baumann, Wolfgang'
'Arndt, Perdita'
'Beweries, Torsten'

_publ_section_title
;
 1-Titanacyclobuta-2,3-diene -- an Elusive Four-membered Cyclic Allene
;
_journal_name_full 'Chemical Science'
_journal_paper_doi 10.1039/C9SC01002E
_journal_year 2019
_chemical_formula_sum 'C22 H28 Si2'
_chemical_formula_weight 348.62
_space_group_crystal_system monoclinic
_space_group_IT_number 14
_space_group_name_Hall '-P 2yn'
_space_group_name_H-M_alt 'P 1 21/n 1'
_symmetry_space_group_name_Hall '-P 2yn'
_symmetry_space_group_name_H-M 'P 1 21/n 1'
_atom_sites_solution_hydrogens geom
_audit_creation_method SHELXL-2014/7
_audit_update_record
;
2019-02-14 deposited with the CCDC.    2019-04-22 downloaded from the CCDC.
;
_cell_angle_alpha 90
_cell_angle_beta 101.59(3)
_cell_angle_gamma 90
_cell_formula_units_Z 4
_cell_length_a 11.485(2)
_cell_length_b 9.6273(19)
_cell_length_c 19.737(4)
_cell_measurement_reflns_used 664
_cell_measurement_temperature 150(2)
_cell_measurement_theta_max 25.90
_cell_measurement_theta_min 2.07
_cell_volume 2137.8(7)
_computing_cell_refinement X-AREA
_computing_data_collection 'X-AREA (Stoe & Cie, 2012)'
_computing_data_reduction X-AREA
_computing_structure_refinement 'SHELXL-2014/7 (Sheldrick, 2015)'
_computing_structure_solution 'SHELXS-97 (Sheldrick, 2008)'
_diffrn_ambient_temperature 150(2)
_diffrn_measured_fraction_theta_full 1.000
_diffrn_measured_fraction_theta_max 1.000
_diffrn_measurement_device_type 'STOE-IPDS II'
_diffrn_measurement_method 'omega scans'
_diffrn_radiation_monochromator graphite
_diffrn_radiation_source 'fine-focus sealed tube'
_diffrn_radiation_type MoK\a
_diffrn_radiation_wavelength 0.71073
_diffrn_reflns_av_R_equivalents 0.0688
_diffrn_reflns_av_unetI/netI 0.0504
_diffrn_reflns_Laue_measured_fraction_full 1.000
_diffrn_reflns_Laue_measured_fraction_max 1.000
_diffrn_reflns_limit_h_max 15
_diffrn_reflns_limit_h_min -15
_diffrn_reflns_limit_k_max 12
_diffrn_reflns_limit_k_min -12
_diffrn_reflns_limit_l_max 25
_diffrn_reflns_limit_l_min -26
_diffrn_reflns_number 36201
_diffrn_reflns_point_group_measured_fraction_full 1.000
_diffrn_reflns_point_group_measured_fraction_max 1.000
_diffrn_reflns_theta_full 25.242
_diffrn_reflns_theta_max 27.997
_diffrn_reflns_theta_min 1.903
_exptl_absorpt_coefficient_mu 0.167
_exptl_absorpt_correction_T_max 0.98
_exptl_absorpt_correction_T_min 0.95
_exptl_absorpt_correction_type multi-scan
_exptl_absorpt_process_details 'LANA (Stoe & Cie, 2012)'
_exptl_crystal_colour colourless
_exptl_crystal_density_diffrn 1.083
_exptl_crystal_description plate
_exptl_crystal_F_000 752
_exptl_crystal_size_max 0.300
_exptl_crystal_size_mid 0.290
_exptl_crystal_size_min 0.090
_refine_diff_density_max 0.206
_refine_diff_density_min -0.289
_refine_diff_density_rms 0.033
_refine_ls_extinction_method none
_refine_ls_goodness_of_fit_ref 0.814
_refine_ls_hydrogen_treatment constr
_refine_ls_matrix_type full
_refine_ls_number_parameters 223
_refine_ls_number_reflns 5154
_refine_ls_number_restraints 0
_refine_ls_restrained_S_all 0.814
_refine_ls_R_factor_all 0.0617
_refine_ls_R_factor_gt 0.0338
_refine_ls_shift/su_max 0.002
_refine_ls_shift/su_mean 0.000
_refine_ls_structure_factor_coef Fsqd
_refine_ls_weighting_details 'w=1/[\s^2^(Fo^2^)+(0.0489P)^2^] where P=(Fo^2^+2Fc^2^)/3'
_refine_ls_weighting_scheme calc
_refine_ls_wR_factor_gt 0.0805
_refine_ls_wR_factor_ref 0.0852
_reflns_Friedel_coverage 0.000
_reflns_number_gt 3064
_reflns_number_total 5154
_reflns_threshold_expression 'I > 2\s(I)'
_cod_data_source_file c9sc01002e2.cif
_cod_data_source_block ks1463
_cod_original_cell_volume 2137.7(8)
_cod_database_code 1550930
_shelx_shelxl_version_number 2014/7
_shelx_space_group_comment
;
The symmetry employed for this shelxl refinement is uniquely defined
by the following loop, which should always be used as a source of
symmetry information in preference to the above space-group names.
They are only intended as comments.
;

loop_
_space_group_symop_operation_xyz
'x, y, z'
'-x+1/2, y+1/2, -z+1/2'
'-x, -y, -z'
'x-1/2, -y-1/2, z-1/2'

loop_
_atom_site_label
_atom_site_type_symbol
_atom_site_fract_x
_atom_site_fract_y
_atom_site_fract_z
_atom_site_U_iso_or_equiv
_atom_site_adp_type
_atom_site_occupancy
_atom_site_site_symmetry_order
_atom_site_calc_flag
_atom_site_refinement_flags_posn
_atom_site_refinement_flags_adp
C1 C 0.79007(13) -0.06640(16) 1.12826(7) 0.0452(4) Uani 1 1 d . .
C2 C 0.76056(12) -0.00698(15) 1.07359(7) 0.0396(3) Uani 1 1 d . .
C3 C 0.72492(12) 0.07227(14) 1.01120(7) 0.0382(3) Uani 1 1 d . .
C4 C 0.76636(12) 0.03669(14) 0.95371(7) 0.0374(3) Uani 1 1 d . .
C5 C 0.9649(2) -0.0829(2) 1.26217(10) 0.0928(7) Uani 1 1 d . .
H5A H 1.0294 -0.0659 1.2374 0.139 Uiso 1 1 calc R U
H5B H 0.9944 -0.1403 1.3030 0.139 Uiso 1 1 calc R U
H5C H 0.9361 0.0060 1.2767 0.139 Uiso 1 1 calc R U
C6 C 0.71491(17) -0.2080(2) 1.24656(10) 0.0756(6) Uani 1 1 d . .
H6A H 0.6893 -0.1210 1.2648 0.113 Uiso 1 1 calc R U
H6B H 0.7388 -0.2741 1.2846 0.113 Uiso 1 1 calc R U
H6C H 0.6491 -0.2472 1.2126 0.113 Uiso 1 1 calc R U
C7 C 0.89842(19) -0.3382(2) 1.17527(11) 0.0755(5) Uani 1 1 d . .
H7A H 0.8336 -0.3865 1.1444 0.113 Uiso 1 1 calc R U
H7B H 0.9292 -0.3970 1.2154 0.113 Uiso 1 1 calc R U
H7C H 0.9623 -0.3182 1.1504 0.113 Uiso 1 1 calc R U
C8 C 0.52791(13) 0.15520(17) 1.08308(8) 0.0486(4) Uani 1 1 d . .
H8A H 0.4723 0.2280 1.0906 0.073 Uiso 1 1 calc R U
H8B H 0.5813 0.1329 1.1270 0.073 Uiso 1 1 calc R U
H8C H 0.4834 0.0719 1.0648 0.073 Uiso 1 1 calc R U
C9 C 0.51157(14) 0.25919(18) 0.93785(8) 0.0535(4) Uani 1 1 d . .
H9A H 0.4735 0.1736 0.9175 0.080 Uiso 1 1 calc R U
H9B H 0.5550 0.3024 0.9054 0.080 Uiso 1 1 calc R U
H9C H 0.4507 0.3235 0.9474 0.080 Uiso 1 1 calc R U
C10 C 0.69751(15) 0.37725(17) 1.05549(9) 0.0554(4) Uani 1 1 d . .
H10A H 0.7337 0.4207 1.0199 0.083 Uiso 1 1 calc R U
H10B H 0.7597 0.3529 1.0954 0.083 Uiso 1 1 calc R U
H10C H 0.6416 0.4424 1.0700 0.083 Uiso 1 1 calc R U
C11 C 0.83617(12) -0.09066(15) 0.94697(7) 0.0374(3) Uani 1 1 d . .
C12 C 0.80695(13) -0.21928(16) 0.97117(7) 0.0454(3) Uani 1 1 d . .
H12 H 0.7426 -0.2262 0.9946 0.055 Uiso 1 1 calc R U
C13 C 0.87020(14) -0.33668(17) 0.96152(8) 0.0513(4) Uani 1 1 d . .
H13 H 0.8489 -0.4237 0.9782 0.062 Uiso 1 1 calc R U
C14 C 0.96415(13) -0.32917(16) 0.92784(8) 0.0477(4) Uani 1 1 d . .
H14 H 1.0074 -0.4105 0.9212 0.057 Uiso 1 1 calc R U
C15 C 0.99470(13) -0.20283(16) 0.90394(7) 0.0454(4) Uani 1 1 d . .
H15 H 1.0598 -0.1966 0.8810 0.054 Uiso 1 1 calc R U
C16 C 0.93119(12) -0.08510(16) 0.91308(7) 0.0415(3) Uani 1 1 d . .
H16 H 0.9527 0.0014 0.8959 0.050 Uiso 1 1 calc R U
C17 C 0.74320(12) 0.12759(15) 0.89147(7) 0.0389(3) Uani 1 1 d . .
C18 C 0.67845(13) 0.07807(16) 0.82884(7) 0.0443(3) Uani 1 1 d . .
H18 H 0.6502 -0.0149 0.8256 0.053 Uiso 1 1 calc R U
C19 C 0.65495(14) 0.16336(18) 0.77136(8) 0.0515(4) Uani 1 1 d . .
H19 H 0.6090 0.1295 0.7291 0.062 Uiso 1 1 calc R U
C20 C 0.69799(15) 0.29745(18) 0.77520(8) 0.0536(4) Uani 1 1 d . .
H20 H 0.6819 0.3559 0.7356 0.064 Uiso 1 1 calc R U
C21 C 0.76432(15) 0.34634(18) 0.83651(8) 0.0549(4) Uani 1 1 d . .
H21 H 0.7944 0.4385 0.8391 0.066 Uiso 1 1 calc R U
C22 C 0.78726(13) 0.26202(16) 0.89427(8) 0.0473(4) Uani 1 1 d . .
H22 H 0.8336 0.2964 0.9363 0.057 Uiso 1 1 calc R U
Si1 Si 0.84224(4) -0.17375(5) 1.20470(2) 0.04679(12) Uani 1 1 d . .
Si2 Si 0.61679(3) 0.21745(4) 1.01988(2) 0.04101(11) Uani 1 1 d . .

loop_
_atom_site_aniso_label
_atom_site_aniso_U_11
_atom_site_aniso_U_22
_atom_site_aniso_U_33
_atom_site_aniso_U_23
_atom_site_aniso_U_13
_atom_site_aniso_U_12
C1 0.0493(9) 0.0477(9) 0.0401(8) -0.0007(7) 0.0122(7) -0.0041(7)
C2 0.0408(8) 0.0421(8) 0.0382(8) -0.0017(6) 0.0133(6) -0.0037(6)
C3 0.0390(7) 0.0408(8) 0.0349(7) 0.0022(6) 0.0076(6) -0.0052(6)
C4 0.0357(7) 0.0408(8) 0.0357(7) 0.0009(6) 0.0068(6) -0.0047(6)
C5 0.1188(18) 0.0814(15) 0.0608(12) 0.0213(11) -0.0233(12) -0.0374(13)
C6 0.0734(13) 0.1003(16) 0.0577(11) 0.0312(11) 0.0240(10) 0.0126(11)
C7 0.0838(14) 0.0641(12) 0.0792(13) 0.0110(10) 0.0175(11) 0.0136(10)
C8 0.0444(8) 0.0544(10) 0.0491(9) -0.0077(7) 0.0141(7) -0.0033(7)
C9 0.0501(9) 0.0561(10) 0.0546(9) 0.0041(8) 0.0111(8) 0.0097(7)
C10 0.0577(10) 0.0498(10) 0.0624(10) -0.0061(8) 0.0208(8) -0.0059(8)
C11 0.0377(7) 0.0418(8) 0.0321(7) 0.0005(6) 0.0056(6) -0.0022(6)
C12 0.0470(8) 0.0453(9) 0.0464(8) 0.0016(7) 0.0153(7) -0.0026(7)
C13 0.0582(9) 0.0419(9) 0.0558(9) 0.0035(7) 0.0163(8) -0.0023(7)
C14 0.0464(8) 0.0467(9) 0.0492(9) -0.0042(7) 0.0076(7) 0.0043(7)
C15 0.0391(8) 0.0552(10) 0.0429(8) -0.0030(7) 0.0108(6) -0.0004(7)
C16 0.0404(7) 0.0455(8) 0.0396(8) 0.0005(6) 0.0104(6) -0.0031(6)
C17 0.0400(7) 0.0432(8) 0.0356(7) 0.0022(6) 0.0124(6) 0.0017(6)
C18 0.0495(8) 0.0471(9) 0.0369(8) -0.0005(7) 0.0101(7) 0.0032(7)
C19 0.0562(9) 0.0617(11) 0.0364(8) 0.0020(7) 0.0091(7) 0.0075(8)
C20 0.0601(10) 0.0599(11) 0.0432(9) 0.0149(8) 0.0161(8) 0.0084(8)
C21 0.0622(10) 0.0512(10) 0.0529(10) 0.0114(8) 0.0157(8) -0.0042(8)
C22 0.0507(9) 0.0500(10) 0.0412(8) 0.0045(7) 0.0092(7) -0.0064(7)
Si1 0.0524(3) 0.0481(3) 0.0392(2) 0.00755(19) 0.00759(19) -0.00289(19)
Si2 0.0417(2) 0.0423(2) 0.0402(2) -0.00121(18) 0.01101(17) -0.00096(18)

loop_
_atom_type_symbol
_atom_type_description
_atom_type_scat_dispersion_real
_atom_type_scat_dispersion_imag
_atom_type_scat_source
C C 0.0033 0.0016 'International Tables Vol C Tables 4.2.6.8 and 6.1.1.4'
H H 0.0000 0.0000 'International Tables Vol C Tables 4.2.6.8 and 6.1.1.4'
Si Si 0.0817 0.0704 'International Tables Vol C Tables 4.2.6.8 and 6.1.1.4'

loop_
_geom_angle_atom_site_label_1
_geom_angle_atom_site_label_2
_geom_angle_atom_site_label_3
_geom_angle
C2 C1 Si1 172.62(13)
C1 C2 C3 176.07(15)
C4 C3 C2 119.63(13)
C4 C3 Si2 127.25(11)
C2 C3 Si2 113.09(9)
C3 C4 C11 124.65(12)
C3 C4 C17 120.42(12)
C11 C4 C17 114.94(11)
Si1 C5 H5A 109.5
Si1 C5 H5B 109.5
H5A C5 H5B 109.5
Si1 C5 H5C 109.5
H5A C5 H5C 109.5
H5B C5 H5C 109.5
Si1 C6 H6A 109.5
Si1 C6 H6B 109.5
H6A C6 H6B 109.5
Si1 C6 H6C 109.5
H6A C6 H6C 109.5
H6B C6 H6C 109.5
Si1 C7 H7A 109.5
Si1 C7 H7B 109.5
H7A C7 H7B 109.5
Si1 C7 H7C 109.5
H7A C7 H7C 109.5
H7B C7 H7C 109.5
Si2 C8 H8A 109.5
Si2 C8 H8B 109.5
H8A C8 H8B 109.5
Si2 C8 H8C 109.5
H8A C8 H8C 109.5
H8B C8 H8C 109.5
Si2 C9 H9A 109.5
Si2 C9 H9B 109.5
H9A C9 H9B 109.5
Si2 C9 H9C 109.5
H9A C9 H9C 109.5
H9B C9 H9C 109.5
Si2 C10 H10A 109.5
Si2 C10 H10B 109.5
H10A C10 H10B 109.5
Si2 C10 H10C 109.5
H10A C10 H10C 109.5
H10B C10 H10C 109.5
C16 C11 C12 117.75(13)
C16 C11 C4 120.07(12)
C12 C11 C4 122.12(12)
C13 C12 C11 120.81(13)
C13 C12 H12 119.6
C11 C12 H12 119.6
C12 C13 C14 120.63(15)
C12 C13 H13 119.7
C14 C13 H13 119.7
C15 C14 C13 119.35(14)
C15 C14 H14 120.3
C13 C14 H14 120.3
C14 C15 C16 120.25(13)
C14 C15 H15 119.9
C16 C15 H15 119.9
C15 C16 C11 121.20(14)
C15 C16 H16 119.4
C11 C16 H16 119.4
C22 C17 C18 118.71(13)
C22 C17 C4 120.84(13)
C18 C17 C4 120.43(13)
C19 C18 C17 120.43(15)
C19 C18 H18 119.8
C17 C18 H18 119.8
C20 C19 C18 120.15(15)
C20 C19 H19 119.9
C18 C19 H19 119.9
C21 C20 C19 119.82(15)
C21 C20 H20 120.1
C19 C20 H20 120.1
C20 C21 C22 120.31(16)
C20 C21 H21 119.8
C22 C21 H21 119.8
C21 C22 C17 120.54(15)
C21 C22 H22 119.7
C17 C22 H22 119.7
C1 Si1 C5 108.84(8)
C1 Si1 C7 107.60(8)
C5 Si1 C7 109.18(11)
C1 Si1 C6 108.21(8)
C5 Si1 C6 112.66(11)
C7 Si1 C6 110.21(10)
C9 Si2 C10 109.74(8)
C9 Si2 C8 107.75(7)
C10 Si2 C8 108.17(7)
C9 Si2 C3 113.75(7)
C10 Si2 C3 110.94(7)
C8 Si2 C3 106.25(7)

loop_
_geom_bond_atom_site_label_1
_geom_bond_atom_site_label_2
_geom_bond_distance
C1 C2 1.2080(19)
C1 Si1 1.8276(16)
C2 C3 1.4364(19)
C3 C4 1.3595(18)
C3 Si2 1.9002(15)
C4 C11 1.485(2)
C4 C17 1.4881(19)
C5 Si1 1.842(2)
C5 H5A 0.9800
C5 H5B 0.9800
C5 H5C 0.9800
C6 Si1 1.8481(18)
C6 H6A 0.9800
C6 H6B 0.9800
C6 H6C 0.9800
C7 Si1 1.8466(19)
C7 H7A 0.9800
C7 H7B 0.9800
C7 H7C 0.9800
C8 Si2 1.8625(15)
C8 H8A 0.9800
C8 H8B 0.9800
C8 H8C 0.9800
C9 Si2 1.8592(17)
C9 H9A 0.9800
C9 H9B 0.9800
C9 H9C 0.9800
C10 Si2 1.8596(17)
C10 H10A 0.9800
C10 H10B 0.9800
C10 H10C 0.9800
C11 C16 1.3909(18)
C11 C12 1.392(2)
C12 C13 1.377(2)
C12 H12 0.9500
C13 C14 1.378(2)
C13 H13 0.9500
C14 C15 1.375(2)
C14 H14 0.9500
C15 C16 1.379(2)
C15 H15 0.9500
C16 H16 0.9500
C17 C22 1.387(2)
C17 C18 1.392(2)
C18 C19 1.382(2)
C18 H18 0.9500
C19 C20 1.379(2)
C19 H19 0.9500
C20 C21 1.377(2)
C20 H20 0.9500
C21 C22 1.381(2)
C21 H21 0.9500
C22 H22 0.9500

loop_
_geom_torsion_atom_site_label_1
_geom_torsion_atom_site_label_2
_geom_torsion_atom_site_label_3
_geom_torsion_atom_site_label_4
_geom_torsion
C2 C3 C4 C11 7.7(2)
Si2 C3 C4 C11 -170.23(10)
C2 C3 C4 C17 -172.18(12)
Si2 C3 C4 C17 9.8(2)
C3 C4 C11 C16 -140.19(14)
C17 C4 C11 C16 39.73(18)
C3 C4 C11 C12 42.5(2)
C17 C4 C11 C12 -137.54(14)
C16 C11 C12 C13 -0.2(2)
C4 C11 C12 C13 177.16(14)
C11 C12 C13 C14 0.2(2)
C12 C13 C14 C15 0.2(2)
C13 C14 C15 C16 -0.6(2)
C14 C15 C16 C11 0.6(2)
C12 C11 C16 C15 -0.2(2)
C4 C11 C16 C15 -177.63(13)
C3 C4 C17 C22 62.50(19)
C11 C4 C17 C22 -117.42(14)
C3 C4 C17 C18 -118.66(15)
C11 C4 C17 C18 61.42(17)
C22 C17 C18 C19 -2.4(2)
C4 C17 C18 C19 178.74(13)
C17 C18 C19 C20 1.6(2)
C18 C19 C20 C21 -0.1(2)
C19 C20 C21 C22 -0.4(2)
C20 C21 C22 C17 -0.5(2)
C18 C17 C22 C21 1.9(2)
C4 C17 C22 C21 -179.28(13)
